data_7005517
loop_
_publ_author_name
'Bennett, Martin A.'
'Bhargava, Suresh K.'
'Messelh\"auser, Johannes'
'Priv\'er, Steven H'
'Welling, Lee L.'
'Willis, Anthony C.'

_publ_section_title
;
 ortho-Metallated complexes of platinum(II) and diplatinum(I)
 containing the carbanions (2-diphenylphosphino)phenyl and
 (2-diphenylphosphino)-n-tolyl (n = 5, 6).
;
_journal_issue 29
_journal_name_full 'Dalton transactions (Cambridge, England : 2003)'
_journal_page_first 3158
_journal_page_last 3169
_journal_paper_doi 10.1039/b702808c
_journal_year 2007
_chemical_compound_source 'from RMITU'
_chemical_formula_moiety 'C38 H32 P2 Pt '
_chemical_formula_sum 'C38 H32 P2 Pt'
_chemical_formula_weight 745.71
_space_group_IT_number 2
_symmetry_cell_setting triclinic
_symmetry_Int_Tables_number 2
_symmetry_space_group_name_Hall '-P 1'
_symmetry_space_group_name_H-M 'P -1'
_cell_angle_alpha 96.5555(8)
_cell_angle_beta 96.9372(7)
_cell_angle_gamma 109.3427(8)
_cell_formula_units_Z 2
_cell_length_a 8.9749(1)
_cell_length_b 9.0823(1)
_cell_length_c 21.0062(3)
_cell_measurement_reflns_used 57226
_cell_measurement_temperature 200.0
_cell_measurement_theta_max 30.034
_cell_measurement_theta_min 2.910
_cell_volume 1581.92(3)
_computing_cell_refinement 'Denzo and Scalepack (Otwinowski & Minor, 1997)'
_computing_data_collection KappaCCD
_computing_data_reduction 'Denzo and Scalepack (Otwinowski & Minor, 1997)'
_computing_publication_material 'teXsan (MSC, 1992-1997)'
_computing_structure_refinement 'teXsan (MSC, 1992-1997)'
_computing_structure_solution
;
DIRDIF92 PATTY (Beurskens, 1992)
;
_diffrn_ambient_temperature 200.0
_diffrn_measured_fraction_theta_full 1.0
_diffrn_measured_fraction_theta_max 1.0
_diffrn_measurement_device_type 'Nonius KappaCCD'
_diffrn_measurement_method ' \w scans'
_diffrn_orient_matrix_UB_11 0.00000
_diffrn_orient_matrix_UB_12 0.00000
_diffrn_orient_matrix_UB_13 0.00000
_diffrn_orient_matrix_UB_21 0.00000
_diffrn_orient_matrix_UB_22 0.00000
_diffrn_orient_matrix_UB_23 0.00000
_diffrn_orient_matrix_UB_31 0.00000
_diffrn_orient_matrix_UB_32 0.00000
_diffrn_orient_matrix_UB_33 0.00000
_diffrn_radiation_detector CCD
_diffrn_radiation_monochromator graphite
_diffrn_radiation_source 'X-ray tube'
_diffrn_radiation_type 'Mo K\a'
_diffrn_radiation_wavelength 0.7107
_diffrn_reflns_av_R_equivalents 0.06134
_diffrn_reflns_av_sigmaI/netI 0.080
_diffrn_reflns_limit_h_max 12
_diffrn_reflns_limit_h_min 0
_diffrn_reflns_limit_k_max 12
_diffrn_reflns_limit_k_min -12
_diffrn_reflns_limit_l_max 29
_diffrn_reflns_limit_l_min -29
_diffrn_reflns_number 44162
_diffrn_reflns_reduction_process 'Lp corrections applied'
_diffrn_reflns_theta_full 30.
_diffrn_reflns_theta_max 30.12
_diffrn_reflns_theta_min 2.93
_diffrn_standards_decay_% 0.00
_diffrn_standards_interval_count 0
_diffrn_standards_number 0
_exptl_absorpt_coefficient_mu 4.543
_exptl_absorpt_correction_T_max 0.653
_exptl_absorpt_correction_T_min 0.300
_exptl_absorpt_correction_type integration
_exptl_absorpt_process_details
;
Gaussian integration (Coppens, 1970)
;
_exptl_crystal_colour colourless
_exptl_crystal_density_diffrn 1.565
_exptl_crystal_density_meas ?
_exptl_crystal_description 'diamond-shaped plate'
_exptl_crystal_F_000 736.00
_exptl_crystal_size_max 0.30
_exptl_crystal_size_mid 0.20
_exptl_crystal_size_min 0.10
_refine_diff_density_max 1.19
_refine_diff_density_min -1.95
_refine_ls_extinction_method none
_refine_ls_goodness_of_fit_all 0.962
_refine_ls_goodness_of_fit_ref 0.961
_refine_ls_hydrogen_treatment noref
_refine_ls_matrix_type full
_refine_ls_number_constraints 0
_refine_ls_number_parameters 370
_refine_ls_number_reflns 7951
_refine_ls_number_restraints 0
_refine_ls_R_factor_all 0.0415
_refine_ls_R_factor_gt 0.0306
_refine_ls_shift/su_max 0.0290
_refine_ls_shift/su_mean 0.0010
_refine_ls_structure_factor_coef F
_refine_ls_weighting_details 'w = 1/[\s^2^(Fo) + 0.00022|Fo|^2^]'
_refine_ls_weighting_scheme sigma
_refine_ls_wR_factor_all 0.0391
_refine_ls_wR_factor_ref 0.0361
_reflns_number_gt 7951
_reflns_number_total 9261
_reflns_threshold_expression I>2.00\s(I)
_cod_data_source_file b702808c.txt
_cod_data_source_block 1_shp2_with_numabs
_cod_original_cell_volume 1581.92(4)
_cod_original_sg_symbol_H-M 'P -1 '
_cod_original_formula_sum 'C38 H32 P2 Pt '
_cod_database_code 7005517

loop_
_symmetry_equiv_pos_as_xyz
' +x, +y, +z'
' -x, -y, -z'

loop_
_atom_site_label
_atom_site_fract_x
_atom_site_fract_y
_atom_site_fract_z
_atom_site_U_iso_or_equiv
_atom_site_occupancy
_atom_site_refinement_flags
_atom_site_adp_type
_atom_site_calc_flag
_atom_site_calc_attached_atom
Pt(1) 0.03419(1) 0.35743(1) 0.233835(6) 0.02434(4) 1.000 . Uani d ?
P(1) 0.0156(1) 0.3690(1) 0.34268(5) 0.0274(2) 1.000 . Uani d ?
P(2) -0.1521(1) 0.1473(1) 0.16262(5) 0.0242(2) 1.000 . Uani d ?
C(1) 0.1794(4) 0.5534(4) 0.3529(2) 0.0294(9) 1.000 . Uani d ?
C(2) 0.2088(4) 0.5560(4) 0.2887(2) 0.0279(8) 1.000 . Uani d ?
C(3) 0.3398(5) 0.6785(4) 0.2776(2) 0.036(1) 1.000 . Uani d ?
C(4) 0.4398(5) 0.7949(4) 0.3287(2) 0.040(1) 1.000 . Uani d ?
C(5) 0.4049(5) 0.7894(5) 0.3918(2) 0.044(1) 1.000 . Uani d ?
C(6) 0.2761(5) 0.6707(5) 0.4043(2) 0.039(1) 1.000 . Uani d ?
C(7) 0.5866(6) 0.9221(6) 0.3167(3) 0.068(2) 1.000 . Uani d ?
C(8) 0.0731(4) 0.2388(4) 0.3921(2) 0.0292(9) 1.000 . Uani d ?
C(9) 0.0630(5) 0.0918(5) 0.3607(2) 0.043(1) 1.000 . Uani d ?
C(10) 0.1169(6) -0.0075(5) 0.3953(3) 0.056(1) 1.000 . Uani d ?
C(11) 0.1789(6) 0.0381(6) 0.4603(3) 0.055(1) 1.000 . Uani d ?
C(12) 0.1877(6) 0.1833(6) 0.4918(2) 0.051(1) 1.000 . Uani d ?
C(13) 0.1353(5) 0.2836(5) 0.4579(2) 0.041(1) 1.000 . Uani d ?
C(14) -0.1586(4) 0.3973(4) 0.3702(2) 0.034(1) 1.000 . Uani d ?
C(15) -0.2171(6) 0.5019(6) 0.3411(3) 0.055(2) 1.000 . Uani d ?
C(16) -0.3655(8) 0.5098(8) 0.3525(3) 0.076(2) 1.000 . Uani d ?
C(17) -0.4504(6) 0.4197(8) 0.3919(3) 0.073(2) 1.000 . Uani d ?
C(18) -0.3939(5) 0.3167(7) 0.4211(3) 0.061(2) 1.000 . Uani d ?
C(19) -0.2468(5) 0.3066(5) 0.4104(2) 0.042(1) 1.000 . Uani d ?
C(20) -0.0381(4) 0.2308(4) 0.1017(2) 0.0258(8) 1.000 . Uani d ?
C(21) 0.0670(4) 0.3721(4) 0.1392(2) 0.0263(8) 1.000 . Uani d ?
C(22) 0.1685(4) 0.4782(4) 0.1066(2) 0.0307(9) 1.000 . Uani d ?
C(23) 0.1695(4) 0.4421(5) 0.0408(2) 0.034(1) 1.000 . Uani d ?
C(24) 0.0661(5) 0.2949(5) 0.0060(2) 0.037(1) 1.000 . Uani d ?
C(25) -0.0397(4) 0.1882(4) 0.0358(2) 0.0339(9) 1.000 . Uani d ?
C(26) 0.2798(5) 0.5580(6) 0.0064(2) 0.049(1) 1.000 . Uani d ?
C(27) -0.3524(4) 0.1537(4) 0.1439(2) 0.0278(9) 1.000 . Uani d ?
C(28) -0.4241(5) 0.1941(5) 0.1957(2) 0.038(1) 1.000 . Uani d ?
C(29) -0.5751(5) 0.2075(6) 0.1823(3) 0.049(1) 1.000 . Uani d ?
C(30) -0.6497(5) 0.1856(5) 0.1196(3) 0.047(1) 1.000 . Uani d ?
C(31) -0.5784(5) 0.1494(5) 0.0685(2) 0.043(1) 1.000 . Uani d ?
C(32) -0.4299(4) 0.1328(5) 0.0806(2) 0.036(1) 1.000 . Uani d ?
C(33) -0.1771(4) -0.0607(4) 0.1626(2) 0.0275(8) 1.000 . Uani d ?
C(34) -0.0418(5) -0.0967(5) 0.1824(2) 0.039(1) 1.000 . Uani d ?
C(35) -0.0535(5) -0.2508(5) 0.1857(2) 0.044(1) 1.000 . Uani d ?
C(36) -0.2003(6) -0.3706(5) 0.1708(2) 0.047(1) 1.000 . Uani d ?
C(37) -0.3352(5) -0.3365(5) 0.1512(3) 0.047(1) 1.000 . Uani d ?
C(38) -0.3254(5) -0.1825(4) 0.1466(2) 0.039(1) 1.000 . Uani d ?
H(1) 0.3618 0.6832 0.2346 0.044 1.000 . Uiso c ?
H(2) 0.4716 0.8693 0.4266 0.053 1.000 . Uiso c ?
H(3) 0.2529 0.6682 0.4472 0.046 1.000 . Uiso c ?
H(4) 0.0194 0.0593 0.3157 0.052 1.000 . Uiso c ?
H(5) 0.1108 -0.1078 0.3738 0.067 1.000 . Uiso c ?
H(6) 0.2159 -0.0302 0.4836 0.066 1.000 . Uiso c ?
H(7) 0.2298 0.2144 0.5369 0.062 1.000 . Uiso c ?
H(8) 0.1419 0.3837 0.4797 0.050 1.000 . Uiso c ?
H(9) -0.1574 0.5670 0.3140 0.066 1.000 . Uiso c ?
H(10) -0.4069 0.5796 0.3322 0.091 1.000 . Uiso c ?
H(11) -0.5499 0.4278 0.3994 0.088 1.000 . Uiso c ?
H(12) -0.4543 0.2528 0.4483 0.073 1.000 . Uiso c ?
H(13) -0.2068 0.2362 0.4310 0.051 1.000 . Uiso c ?
H(14) 0.2386 0.5777 0.1301 0.037 1.000 . Uiso c ?
H(15) 0.0691 0.2684 -0.0388 0.044 1.000 . Uiso c ?
H(16) -0.1110 0.0893 0.0122 0.041 1.000 . Uiso c ?
H(17) -0.3708 0.2122 0.2393 0.046 1.000 . Uiso c ?
H(18) -0.6261 0.2319 0.2171 0.059 1.000 . Uiso c ?
H(19) -0.7521 0.1956 0.1112 0.057 1.000 . Uiso c ?
H(20) -0.6309 0.1358 0.0250 0.051 1.000 . Uiso c ?
H(21) -0.3811 0.1070 0.0453 0.043 1.000 . Uiso c ?
H(22) 0.0598 -0.0144 0.1939 0.047 1.000 . Uiso c ?
H(23) 0.0403 -0.2743 0.1983 0.052 1.000 . Uiso c ?
H(24) -0.2084 -0.4764 0.1740 0.057 1.000 . Uiso c ?
H(25) -0.4364 -0.4195 0.1406 0.057 1.000 . Uiso c ?
H(26) -0.4192 -0.1602 0.1328 0.047 1.000 . Uiso c ?
H(27) 0.5976 0.9040 0.2724 0.082 1.000 . Uiso c ?
H(28) 0.6787 0.9199 0.3436 0.082 1.000 . Uiso c ?
H(29) 0.5760 1.0225 0.3267 0.082 1.000 . Uiso c ?
H(30) 0.2310 0.5453 -0.0376 0.058 1.000 . Uiso c ?
H(31) 0.3780 0.5391 0.0077 0.058 1.000 . Uiso c ?
H(32) 0.3000 0.6628 0.0273 0.058 1.000 . Uiso c ?

loop_
_atom_site_aniso_label
_atom_site_aniso_U_11
_atom_site_aniso_U_22
_atom_site_aniso_U_33
_atom_site_aniso_U_12
_atom_site_aniso_U_13
_atom_site_aniso_U_23
Pt(1) 0.02315(7) 0.02421(7) 0.02635(8) 0.00929(5) 0.00350(5) 0.00435(5)
P(1) 0.0277(4) 0.0290(4) 0.0278(5) 0.0125(3) 0.0049(4) 0.0049(4)
P(2) 0.0210(4) 0.0244(4) 0.0284(5) 0.0096(3) 0.0036(3) 0.0041(3)
C(1) 0.030(2) 0.028(2) 0.030(2) 0.012(1) 0.001(1) 0.003(1)
C(2) 0.024(2) 0.025(2) 0.034(2) 0.010(1) -0.001(1) 0.003(1)
C(3) 0.037(2) 0.034(2) 0.035(2) 0.009(2) 0.003(2) 0.006(2)
C(4) 0.037(2) 0.026(2) 0.050(3) 0.004(1) 0.001(2) 0.004(2)
C(5) 0.048(2) 0.035(2) 0.041(2) 0.013(2) -0.006(2) -0.005(2)
C(6) 0.043(2) 0.036(2) 0.032(2) 0.014(2) -0.003(2) -0.004(2)
C(7) 0.060(3) 0.052(3) 0.062(4) -0.014(2) 0.000(3) 0.000(2)
C(8) 0.027(2) 0.032(2) 0.032(2) 0.012(1) 0.007(1) 0.010(1)
C(9) 0.050(2) 0.044(2) 0.042(2) 0.025(2) 0.002(2) 0.007(2)
C(10) 0.071(3) 0.042(2) 0.062(3) 0.032(2) 0.004(3) 0.012(2)
C(11) 0.058(3) 0.057(3) 0.060(3) 0.029(2) 0.006(2) 0.029(2)
C(12) 0.053(3) 0.060(3) 0.042(3) 0.020(2) 0.000(2) 0.019(2)
C(13) 0.052(2) 0.038(2) 0.033(2) 0.017(2) 0.001(2) 0.007(2)
C(14) 0.033(2) 0.038(2) 0.032(2) 0.018(2) 0.002(2) -0.003(2)
C(15) 0.062(3) 0.064(3) 0.060(3) 0.043(3) 0.018(3) 0.016(2)
C(16) 0.075(4) 0.100(5) 0.075(4) 0.068(4) 0.003(3) 0.001(4)
C(17) 0.042(3) 0.111(5) 0.069(4) 0.044(3) 0.002(3) -0.020(3)
C(18) 0.035(2) 0.086(4) 0.054(3) 0.016(2) 0.015(2) -0.007(3)
C(19) 0.031(2) 0.051(2) 0.040(2) 0.011(2) 0.006(2) 0.000(2)
C(20) 0.021(1) 0.030(2) 0.029(2) 0.012(1) 0.004(1) 0.005(1)
C(21) 0.028(2) 0.031(2) 0.027(2) 0.017(1) 0.006(1) 0.007(1)
C(22) 0.027(2) 0.030(2) 0.035(2) 0.009(1) 0.004(1) 0.005(1)
C(23) 0.029(2) 0.040(2) 0.037(2) 0.014(2) 0.009(2) 0.014(2)
C(24) 0.035(2) 0.049(2) 0.028(2) 0.017(2) 0.006(2) 0.004(2)
C(25) 0.030(2) 0.038(2) 0.032(2) 0.013(1) 0.002(2) -0.001(2)
C(26) 0.050(3) 0.057(3) 0.044(3) 0.015(2) 0.019(2) 0.020(2)
C(27) 0.023(2) 0.027(2) 0.036(2) 0.012(1) 0.007(1) 0.006(1)
C(28) 0.033(2) 0.048(2) 0.040(2) 0.018(2) 0.012(2) 0.008(2)
C(29) 0.036(2) 0.062(3) 0.058(3) 0.026(2) 0.019(2) 0.005(2)
C(30) 0.027(2) 0.048(2) 0.072(3) 0.019(2) 0.008(2) 0.009(2)
C(31) 0.028(2) 0.049(2) 0.051(3) 0.015(2) -0.003(2) 0.010(2)
C(32) 0.028(2) 0.039(2) 0.039(2) 0.013(1) 0.002(2) 0.003(2)
C(33) 0.031(2) 0.026(2) 0.028(2) 0.013(1) 0.007(1) 0.006(1)
C(34) 0.040(2) 0.041(2) 0.039(2) 0.021(2) 0.002(2) 0.004(2)
C(35) 0.053(2) 0.042(2) 0.048(3) 0.031(2) 0.008(2) 0.011(2)
C(36) 0.072(3) 0.031(2) 0.048(3) 0.028(2) 0.016(2) 0.012(2)
C(37) 0.049(2) 0.026(2) 0.062(3) 0.005(2) 0.016(2) 0.006(2)
C(38) 0.034(2) 0.031(2) 0.051(3) 0.012(2) 0.004(2) 0.004(2)

loop_
_atom_type_symbol
_atom_type_oxidation_number
_atom_type_number_in_cell
_atom_type_scat_dispersion_real
_atom_type_scat_dispersion_imag
_atom_type_scat_source
C 0 76 0.002 0.002
;International Tables for Crystallography
(1992, Vol. C, Tables 4.2.6.8 and 6.1.1.1)
;
H 0 64 0.000 0.000
;International Tables for Crystallography
(1992, Vol. C, Table 6.1.1.2)
;
P 0 4 0.090 0.095
;International Tables for Crystallography
(1992, Vol. C, Tables 4.2.6.8 and 6.1.1.1)
;
Pt 0 2 -2.352 8.388
;International Tables for Crystallography
(1992, Vol. C, Tables 4.2.6.8 and 6.1.1.1)
;

loop_
_exptl_crystal_face_index_h
_exptl_crystal_face_index_k
_exptl_crystal_face_index_l
_exptl_crystal_face_perp_dist
1 0 0 0.120
-1 0 0 0.130
0 1 0 0.130
0 -1 0 0.130
0 0 1 0.040
0 0 -1 0.060

loop_
_geom_angle_atom_site_label_1
_geom_angle_atom_site_label_2
_geom_angle_atom_site_label_3
_geom_angle
_geom_angle_site_symmetry_1
_geom_angle_site_symmetry_2
_geom_angle_site_symmetry_3
_geom_angle_publ_flag
P(1) Pt(1) P(2) 117.37(3) . . . yes
P(1) Pt(1) C(2) 68.9(1) . . . yes
P(1) Pt(1) C(21) 173.8(1) . . . yes
P(2) Pt(1) C(2) 173.7(1) . . . yes
P(2) Pt(1) C(21) 68.6(1) . . . yes
C(2) Pt(1) C(21) 105.1(1) . . . yes
Pt(1) P(1) C(1) 84.7(1) . . . yes
Pt(1) P(1) C(8) 122.6(1) . . . yes
Pt(1) P(1) C(14) 119.3(1) . . . yes
C(1) P(1) C(8) 109.3(2) . . . yes
C(1) P(1) C(14) 111.2(2) . . . yes
C(8) P(1) C(14) 106.9(2) . . . yes
Pt(1) P(2) C(20) 84.5(1) . . . yes
Pt(1) P(2) C(27) 117.0(1) . . . yes
Pt(1) P(2) C(33) 125.3(1) . . . yes
C(20) P(2) C(27) 108.6(2) . . . yes
C(20) P(2) C(33) 112.7(2) . . . yes
C(27) P(2) C(33) 106.1(2) . . . yes
P(1) C(1) C(2) 100.7(2) . . . yes
P(1) C(1) C(6) 137.3(3) . . . yes
C(2) C(1) C(6) 121.7(3) . . . yes
Pt(1) C(2) C(1) 105.5(2) . . . yes
Pt(1) C(2) C(3) 136.6(3) . . . yes
C(1) C(2) C(3) 117.9(3) . . . yes
C(2) C(3) C(4) 121.1(4) . . . yes
C(2) C(3) H(1) 119.5 . . . no
C(4) C(3) H(1) 119.5 . . . no
C(3) C(4) C(5) 119.3(4) . . . yes
C(3) C(4) C(7) 120.7(4) . . . yes
C(5) C(4) C(7) 120.0(4) . . . yes
C(4) C(5) C(6) 121.0(4) . . . yes
C(4) C(5) H(2) 119.5 . . . no
C(6) C(5) H(2) 119.5 . . . no
C(1) C(6) C(5) 119.0(4) . . . yes
C(1) C(6) H(3) 120.5 . . . no
C(5) C(6) H(3) 120.5 . . . no
C(4) C(7) H(27) 109.5 . . . no
C(4) C(7) H(28) 109.5 . . . no
C(4) C(7) H(29) 109.5 . . . no
H(27) C(7) H(28) 109.5 . . . no
H(27) C(7) H(29) 109.5 . . . no
H(28) C(7) H(29) 109.5 . . . no
P(1) C(8) C(9) 117.4(3) . . . yes
P(1) C(8) C(13) 123.0(3) . . . yes
C(9) C(8) C(13) 119.4(3) . . . yes
C(8) C(9) C(10) 119.7(4) . . . yes
C(8) C(9) H(4) 120.1 . . . no
C(10) C(9) H(4) 120.1 . . . no
C(9) C(10) C(11) 120.4(4) . . . yes
C(9) C(10) H(5) 119.8 . . . no
C(11) C(10) H(5) 119.8 . . . no
C(10) C(11) C(12) 120.0(4) . . . yes
C(10) C(11) H(6) 120.0 . . . no
C(12) C(11) H(6) 120.0 . . . no
C(11) C(12) C(13) 120.1(4) . . . yes
C(11) C(12) H(7) 119.9 . . . no
C(13) C(12) H(7) 119.9 . . . no
C(8) C(13) C(12) 120.3(4) . . . yes
C(8) C(13) H(8) 119.9 . . . no
C(12) C(13) H(8) 119.9 . . . no
P(1) C(14) C(15) 116.4(3) . . . yes
P(1) C(14) C(19) 123.9(3) . . . yes
C(15) C(14) C(19) 119.0(4) . . . yes
C(14) C(15) C(16) 119.1(5) . . . yes
C(14) C(15) H(9) 120.5 . . . no
C(16) C(15) H(9) 120.5 . . . no
C(15) C(16) C(17) 121.1(5) . . . yes
C(15) C(16) H(10) 119.5 . . . no
C(17) C(16) H(10) 119.5 . . . no
C(16) C(17) C(18) 120.4(4) . . . yes
C(16) C(17) H(11) 119.8 . . . no
C(18) C(17) H(11) 119.8 . . . no
C(17) C(18) C(19) 119.5(5) . . . yes
C(17) C(18) H(12) 120.3 . . . no
C(19) C(18) H(12) 120.3 . . . no
C(14) C(19) C(18) 120.9(4) . . . yes
C(14) C(19) H(13) 119.6 . . . no
C(18) C(19) H(13) 119.6 . . . no
P(2) C(20) C(21) 99.7(2) . . . yes
P(2) C(20) C(25) 136.6(3) . . . yes
C(21) C(20) C(25) 123.7(3) . . . yes
Pt(1) C(21) C(20) 106.3(2) . . . yes
Pt(1) C(21) C(22) 136.9(3) . . . yes
C(20) C(21) C(22) 116.7(3) . . . yes
C(21) C(22) C(23) 121.6(3) . . . yes
C(21) C(22) H(14) 119.2 . . . no
C(23) C(22) H(14) 119.2 . . . no
C(22) C(23) C(24) 119.3(3) . . . yes
C(22) C(23) C(26) 120.9(4) . . . yes
C(24) C(23) C(26) 119.8(4) . . . yes
C(23) C(24) C(25) 121.0(4) . . . yes
C(23) C(24) H(15) 119.5 . . . no
C(25) C(24) H(15) 119.5 . . . no
C(20) C(25) C(24) 117.5(3) . . . yes
C(20) C(25) H(16) 121.2 . . . no
C(24) C(25) H(16) 121.2 . . . no
C(23) C(26) H(30) 109.5 . . . no
C(23) C(26) H(31) 109.5 . . . no
C(23) C(26) H(32) 109.5 . . . no
H(30) C(26) H(31) 109.5 . . . no
H(30) C(26) H(32) 109.5 . . . no
H(31) C(26) H(32) 109.5 . . . no
P(2) C(27) C(28) 118.1(3) . . . yes
P(2) C(27) C(32) 122.2(3) . . . yes
C(28) C(27) C(32) 119.5(3) . . . yes
C(27) C(28) C(29) 119.1(4) . . . yes
C(27) C(28) H(17) 120.4 . . . no
C(29) C(28) H(17) 120.4 . . . no
C(28) C(29) C(30) 120.4(4) . . . yes
C(28) C(29) H(18) 119.8 . . . no
C(30) C(29) H(18) 119.8 . . . no
C(29) C(30) C(31) 120.8(4) . . . yes
C(29) C(30) H(19) 119.6 . . . no
C(31) C(30) H(19) 119.6 . . . no
C(30) C(31) C(32) 119.9(4) . . . yes
C(30) C(31) H(20) 120.1 . . . no
C(32) C(31) H(20) 120.1 . . . no
C(27) C(32) C(31) 120.2(4) . . . yes
C(27) C(32) H(21) 119.9 . . . no
C(31) C(32) H(21) 119.9 . . . no
P(2) C(33) C(34) 117.8(3) . . . yes
P(2) C(33) C(38) 123.2(3) . . . yes
C(34) C(33) C(38) 119.0(3) . . . yes
C(33) C(34) C(35) 120.6(4) . . . yes
C(33) C(34) H(22) 119.7 . . . no
C(35) C(34) H(22) 119.7 . . . no
C(34) C(35) C(36) 120.3(4) . . . yes
C(34) C(35) H(23) 119.8 . . . no
C(36) C(35) H(23) 119.8 . . . no
C(35) C(36) C(37) 119.6(4) . . . yes
C(35) C(36) H(24) 120.2 . . . no
C(37) C(36) H(24) 120.2 . . . no
C(36) C(37) C(38) 120.8(4) . . . yes
C(36) C(37) H(25) 119.6 . . . no
C(38) C(37) H(25) 119.6 . . . no
C(33) C(38) C(37) 119.6(4) . . . yes
C(33) C(38) H(26) 120.2 . . . no
C(37) C(38) H(26) 120.2 . . . no

loop_
_geom_bond_atom_site_label_1
_geom_bond_atom_site_label_2
_geom_bond_distance
_geom_bond_site_symmetry_1
_geom_bond_site_symmetry_2
_geom_bond_publ_flag
Pt(1) P(1) 2.306(1) . . yes
Pt(1) P(2) 2.3034(9) . . yes
Pt(1) C(2) 2.062(3) . . yes
Pt(1) C(21) 2.058(4) . . yes
P(1) C(1) 1.795(4) . . yes
P(1) C(8) 1.816(3) . . yes
P(1) C(14) 1.815(4) . . yes
P(2) C(20) 1.813(4) . . yes
P(2) C(27) 1.816(3) . . yes
P(2) C(33) 1.826(3) . . yes
C(1) C(2) 1.407(5) . . yes
C(1) C(6) 1.397(5) . . yes
C(2) C(3) 1.390(5) . . yes
C(3) C(4) 1.398(6) . . yes
C(3) H(1) 0.95 . . no
C(4) C(5) 1.403(6) . . yes
C(4) C(7) 1.507(6) . . yes
C(5) C(6) 1.371(6) . . yes
C(5) H(2) 0.95 . . no
C(6) H(3) 0.95 . . no
C(7) H(27) 0.95 . . no
C(7) H(28) 0.95 . . no
C(7) H(29) 0.95 . . no
C(8) C(9) 1.389(5) . . yes
C(8) C(13) 1.386(5) . . yes
C(9) C(10) 1.390(6) . . yes
C(9) H(4) 0.95 . . no
C(10) C(11) 1.371(7) . . yes
C(10) H(5) 0.95 . . no
C(11) C(12) 1.379(7) . . yes
C(11) H(6) 0.95 . . no
C(12) C(13) 1.382(6) . . yes
C(12) H(7) 0.95 . . no
C(13) H(8) 0.95 . . no
C(14) C(15) 1.391(6) . . yes
C(14) C(19) 1.380(6) . . yes
C(15) C(16) 1.405(7) . . yes
C(15) H(9) 0.95 . . no
C(16) C(17) 1.352(9) . . yes
C(16) H(10) 0.95 . . no
C(17) C(18) 1.370(8) . . yes
C(17) H(11) 0.95 . . no
C(18) C(19) 1.396(6) . . yes
C(18) H(12) 0.95 . . no
C(19) H(13) 0.95 . . no
C(20) C(21) 1.395(5) . . yes
C(20) C(25) 1.390(5) . . yes
C(21) C(22) 1.395(5) . . yes
C(22) C(23) 1.385(5) . . yes
C(22) H(14) 0.95 . . no
C(23) C(24) 1.405(6) . . yes
C(23) C(26) 1.507(5) . . yes
C(24) C(25) 1.381(5) . . yes
C(24) H(15) 0.95 . . no
C(25) H(16) 0.95 . . no
C(26) H(30) 0.95 . . no
C(26) H(31) 0.95 . . no
C(26) H(32) 0.95 . . no
C(27) C(28) 1.402(5) . . yes
C(27) C(32) 1.387(5) . . yes
C(28) C(29) 1.398(5) . . yes
C(28) H(17) 0.95 . . no
C(29) C(30) 1.364(7) . . yes
C(29) H(18) 0.95 . . no
C(30) C(31) 1.377(7) . . yes
C(30) H(19) 0.95 . . no
C(31) C(32) 1.387(5) . . yes
C(31) H(20) 0.95 . . no
C(32) H(21) 0.95 . . no
C(33) C(34) 1.388(5) . . yes
C(33) C(38) 1.392(5) . . yes
C(34) C(35) 1.378(5) . . yes
C(34) H(22) 0.95 . . no
C(35) C(36) 1.375(6) . . yes
C(35) H(23) 0.95 . . no
C(36) C(37) 1.374(6) . . yes
C(36) H(24) 0.95 . . no
C(37) C(38) 1.388(5) . . yes
C(37) H(25) 0.95 . . no
C(38) H(26) 0.95 . . no

loop_
_geom_contact_atom_site_label_1
_geom_contact_atom_site_label_2
_geom_contact_distance
_geom_contact_site_symmetry_1
_geom_contact_site_symmetry_2
_geom_contact_publ_flag
C(7) C(19) 3.544(7) . 1_665 no
C(11) C(12) 3.572(7) . 2_556 no
C(21) C(30) 3.527(5) . 1_655 no
C(22) C(30) 3.568(5) . 1_655 no
C(26) C(32) 3.506(6) . 2_565 no

loop_
_geom_torsion_atom_site_label_1
_geom_torsion_atom_site_label_2
_geom_torsion_atom_site_label_3
_geom_torsion_atom_site_label_4
_geom_torsion_site_symmetry_1
_geom_torsion_site_symmetry_2
_geom_torsion_site_symmetry_3
_geom_torsion_site_symmetry_4
_geom_torsion
_geom_torsion_publ_flag
Pt(1) P(1) C(1) C(2) . . . . -3.2(2) no
Pt(1) P(1) C(1) C(6) . . . . -177.9(4) no
Pt(1) P(1) C(8) C(9) . . . . -27.3(4) no
Pt(1) P(1) C(8) C(13) . . . . 148.5(3) no
Pt(1) P(1) C(14) C(15) . . . . -39.1(4) no
Pt(1) P(1) C(14) C(19) . . . . 131.6(3) no
Pt(1) P(2) C(20) C(21) . . . . -7.4(2) no
Pt(1) P(2) C(20) C(25) . . . . 174.4(4) no
Pt(1) P(2) C(27) C(28) . . . . -46.7(3) no
Pt(1) P(2) C(27) C(32) . . . . 128.0(3) no
Pt(1) P(2) C(33) C(34) . . . . -31.8(4) no
Pt(1) P(2) C(33) C(38) . . . . 145.2(3) no
Pt(1) C(2) C(1) P(1) . . . . 3.6(2) no
Pt(1) C(2) C(1) C(6) . . . . 179.4(3) no
Pt(1) C(2) C(3) C(4) . . . . -177.4(3) no
Pt(1) C(21) C(20) P(2) . . . . 8.6(2) no
Pt(1) C(21) C(20) C(25) . . . . -172.9(3) no
Pt(1) C(21) C(22) C(23) . . . . 172.7(3) no
P(1) Pt(1) P(2) C(20) . . . . -176.4(1) no
P(1) Pt(1) P(2) C(27) . . . . 75.6(1) no
P(1) Pt(1) P(2) C(33) . . . . -62.4(1) no
P(1) Pt(1) C(2) C(1) . . . . -3.0(2) no
P(1) Pt(1) C(2) C(3) . . . . 175.0(4) no
P(1) C(1) C(2) C(3) . . . . -174.8(3) no
P(1) C(1) C(6) C(5) . . . . 172.5(3) no
P(1) C(8) C(9) C(10) . . . . 175.2(4) no
P(1) C(8) C(13) C(12) . . . . -175.3(3) no
P(1) C(14) C(15) C(16) . . . . 169.9(4) no
P(1) C(14) C(19) C(18) . . . . -169.3(4) no
P(2) Pt(1) P(1) C(1) . . . . -176.7(1) no
P(2) Pt(1) P(1) C(8) . . . . 73.8(1) no
P(2) Pt(1) P(1) C(14) . . . . -65.2(1) no
P(2) Pt(1) C(21) C(20) . . . . -7.1(2) no
P(2) Pt(1) C(21) C(22) . . . . 177.2(4) no
P(2) C(20) C(21) C(22) . . . . -174.7(2) no
P(2) C(20) C(25) C(24) . . . . 175.9(3) no
P(2) C(27) C(28) C(29) . . . . 176.9(3) no
P(2) C(27) C(32) C(31) . . . . -175.6(3) no
P(2) C(33) C(34) C(35) . . . . 177.7(3) no
P(2) C(33) C(38) C(37) . . . . -176.6(3) no
C(1) P(1) Pt(1) C(2) . . . . 2.3(1) no
C(1) P(1) C(8) C(9) . . . . -123.5(3) no
C(1) P(1) C(8) C(13) . . . . 52.3(4) no
C(1) P(1) C(14) C(15) . . . . 57.0(4) no
C(1) P(1) C(14) C(19) . . . . -132.4(3) no
C(1) C(2) Pt(1) C(21) . . . . 175.5(2) no
C(1) C(2) C(3) C(4) . . . . 0.4(5) no
C(1) C(6) C(5) C(4) . . . . 0.4(6) no
C(2) Pt(1) P(1) C(8) . . . . -107.3(2) no
C(2) Pt(1) P(1) C(14) . . . . 113.7(2) no
C(2) Pt(1) C(21) C(20) . . . . 173.7(2) no
C(2) Pt(1) C(21) C(22) . . . . -2.0(4) no
C(2) C(1) P(1) C(8) . . . . 119.6(2) no
C(2) C(1) P(1) C(14) . . . . -122.6(2) no
C(2) C(1) C(6) C(5) . . . . -1.4(6) no
C(2) C(3) C(4) C(5) . . . . -1.4(6) no
C(2) C(3) C(4) C(7) . . . . 176.7(4) no
C(3) C(2) Pt(1) C(21) . . . . -6.5(4) no
C(3) C(2) C(1) C(6) . . . . 1.0(5) no
C(3) C(4) C(5) C(6) . . . . 1.0(6) no
C(6) C(1) P(1) C(8) . . . . -55.1(4) no
C(6) C(1) P(1) C(14) . . . . 62.7(4) no
C(6) C(5) C(4) C(7) . . . . -177.1(4) no
C(8) P(1) C(14) C(15) . . . . 176.2(3) no
C(8) P(1) C(14) C(19) . . . . -13.1(4) no
C(8) C(9) C(10) C(11) . . . . 0.5(8) no
C(8) C(13) C(12) C(11) . . . . 0.2(7) no
C(9) C(8) P(1) C(14) . . . . 116.0(3) no
C(9) C(8) C(13) C(12) . . . . 0.4(6) no
C(9) C(10) C(11) C(12) . . . . 0.2(8) no
C(10) C(9) C(8) C(13) . . . . -0.8(6) no
C(10) C(11) C(12) C(13) . . . . -0.5(8) no
C(13) C(8) P(1) C(14) . . . . -68.2(4) no
C(14) C(15) C(16) C(17) . . . . 1.1(9) no
C(14) C(19) C(18) C(17) . . . . -0.8(7) no
C(15) C(14) C(19) C(18) . . . . 1.1(7) no
C(15) C(16) C(17) C(18) . . . . -1(1) no
C(16) C(15) C(14) C(19) . . . . -1.2(7) no
C(16) C(17) C(18) C(19) . . . . 0.7(9) no
C(20) P(2) Pt(1) C(21) . . . . 5.3(1) no
C(20) P(2) C(27) C(28) . . . . -140.0(3) no
C(20) P(2) C(27) C(32) . . . . 34.7(3) no
C(20) P(2) C(33) C(34) . . . . 68.0(3) no
C(20) P(2) C(33) C(38) . . . . -115.1(3) no
C(20) C(21) C(22) C(23) . . . . -2.7(5) no
C(20) C(25) C(24) C(23) . . . . -1.1(5) no
C(21) Pt(1) P(2) C(27) . . . . -102.8(2) no
C(21) Pt(1) P(2) C(33) . . . . 119.3(2) no
C(21) C(20) P(2) C(27) . . . . 109.3(2) no
C(21) C(20) P(2) C(33) . . . . -133.5(2) no
C(21) C(20) C(25) C(24) . . . . -2.0(5) no
C(21) C(22) C(23) C(24) . . . . -0.1(5) no
C(21) C(22) C(23) C(26) . . . . 179.9992 no
C(22) C(21) C(20) C(25) . . . . 3.8(5) no
C(22) C(23) C(24) C(25) . . . . 2.1(6) no
C(25) C(20) P(2) C(27) . . . . -69.0(4) no
C(25) C(20) P(2) C(33) . . . . 48.3(4) no
C(25) C(24) C(23) C(26) . . . . -178.0(4) no
C(27) P(2) C(33) C(34) . . . . -173.3(3) no
C(27) P(2) C(33) C(38) . . . . 3.6(4) no
C(27) C(28) C(29) C(30) . . . . -1.8(7) no
C(27) C(32) C(31) C(30) . . . . -0.5(6) no
C(28) C(27) P(2) C(33) . . . . 98.6(3) no
C(28) C(27) C(32) C(31) . . . . -1.0(6) no
C(28) C(29) C(30) C(31) . . . . 0.3(7) no
C(29) C(28) C(27) C(32) . . . . 2.1(6) no
C(29) C(30) C(31) C(32) . . . . 0.8(7) no
C(32) C(27) P(2) C(33) . . . . -86.7(3) no
C(33) C(34) C(35) C(36) . . . . -1.6(7) no
C(33) C(38) C(37) C(36) . . . . -0.4(7) no
C(34) C(33) C(38) C(37) . . . . 0.3(6) no
C(34) C(35) C(36) C(37) . . . . 1.5(7) no
C(35) C(34) C(33) C(38) . . . . 0.7(6) no
C(35) C(36) C(37) C(38) . . . . -0.5(7) no
